data_7107136
loop_
_publ_author_name
'Fuye Gao'
'Craig T. M. Stamp'
'Paul D. Thornton'
'T. Stanley Cameron'
'Lauren E. Doyle'
'David O. Miller'
'D. Jean Burnell'

_publ_section_title
;
 Selective formation of angular tricyclic compounds by ruthenium-mediated
 ring-rearrangement metathesis
;
_journal_name_full Chem.Commun.
_journal_page_first 233
_journal_paper_doi 10.1039/c1cc15452d
_journal_volume 48
_journal_year 2012
_chemical_formula_sum 'C14 H20 O2'
_chemical_formula_weight 220.30
_chemical_name_systematic
;
?
;
_space_group_IT_number 61
_symmetry_space_group_name_Hall '-P 2ac 2ab'
_symmetry_space_group_name_H-M 'P b c a'
_atom_sites_solution_hydrogens geom
_atom_sites_solution_primary direct
_atom_sites_solution_secondary difmap
_audit_creation_method SHELXL-97
_cell_angle_alpha 90.00
_cell_angle_beta 90.00
_cell_angle_gamma 90.00
_cell_formula_units_Z 8
_cell_length_a 8.9125(10)
_cell_length_b 13.3287(15)
_cell_length_c 19.424(2)
_cell_measurement_temperature 113(2)
_cell_volume 2307.4(4)
_computing_structure_refinement 'SHELXL-97 (Sheldrick, 1997)'
_computing_structure_solution 'SHELXS-97 (Sheldrick, 1990)'
_diffrn_ambient_temperature 113(2)
_diffrn_measured_fraction_theta_full 0.997
_diffrn_measured_fraction_theta_max 0.997
_diffrn_radiation_monochromator graphite
_diffrn_radiation_source 'fine-focus sealed tube'
_diffrn_radiation_type MoK\a
_diffrn_radiation_wavelength 0.71070
_diffrn_reflns_av_R_equivalents 0.0289
_diffrn_reflns_av_sigmaI/netI 0.0222
_diffrn_reflns_limit_h_max 11
_diffrn_reflns_limit_h_min -10
_diffrn_reflns_limit_k_max 11
_diffrn_reflns_limit_k_min -17
_diffrn_reflns_limit_l_max 22
_diffrn_reflns_limit_l_min -25
_diffrn_reflns_number 11846
_diffrn_reflns_theta_full 27.50
_diffrn_reflns_theta_max 27.50
_diffrn_reflns_theta_min 2.10
_exptl_absorpt_coefficient_mu 0.083
_exptl_crystal_density_diffrn 1.268
_exptl_crystal_density_method 'not measured'
_exptl_crystal_F_000 960
_refine_diff_density_max 0.323
_refine_diff_density_min -0.187
_refine_diff_density_rms 0.050
_refine_ls_extinction_coef 0.014(3)
_refine_ls_extinction_expression Fc^*^=kFc[1+0.001xFc^2^\l^3^/sin(2\q)]^-1/4^
_refine_ls_extinction_method SHELXL
_refine_ls_goodness_of_fit_ref 1.147
_refine_ls_hydrogen_treatment mixed
_refine_ls_matrix_type full
_refine_ls_number_parameters 162
_refine_ls_number_reflns 2650
_refine_ls_number_restraints 0
_refine_ls_restrained_S_all 1.147
_refine_ls_R_factor_all 0.0593
_refine_ls_R_factor_gt 0.0564
_refine_ls_shift/su_max 0.000
_refine_ls_shift/su_mean 0.000
_refine_ls_structure_factor_coef Fsqd
_refine_ls_weighting_details 'calc w=1/[\s^2^(Fo^2^)+(0.0758P)^2^+0.7622P] where P=(Fo^2^+2Fc^2^)/3'
_refine_ls_weighting_scheme calc
_refine_ls_wR_factor_gt 0.1546
_refine_ls_wR_factor_ref 0.1570
_reflns_number_gt 2523
_reflns_number_total 2650
_reflns_threshold_expression >2sigma(I)
_cod_data_source_file c1cc15452d.txt
_cod_data_source_block shelxl
_cod_database_code 7107136

loop_
_symmetry_equiv_pos_as_xyz
'x, y, z'
'-x+1/2, y+1/2, z'
'x, -y+1/2, z+1/2'
'-x+1/2, -y, z+1/2'
'-x, -y, -z'
'x-1/2, -y-1/2, -z'
'-x, y-1/2, -z-1/2'
'x-1/2, y, -z-1/2'

loop_
_atom_site_label
_atom_site_type_symbol
_atom_site_fract_x
_atom_site_fract_y
_atom_site_fract_z
_atom_site_U_iso_or_equiv
_atom_site_adp_type
_atom_site_occupancy
_atom_site_symmetry_multiplicity
_atom_site_calc_flag
_atom_site_refinement_flags
O1 O 0.44340(13) 0.18434(10) 0.98626(6) 0.0377(3) Uani 1 1 d .
H20 H 0.3581 0.1889 1.0047 0.064 Uiso 1 1 d .
O2 O 0.66300(13) 0.30762(9) 0.95106(6) 0.0352(3) Uani 1 1 d .
H21 H 0.5933 0.2764 0.9791 0.063 Uiso 1 1 d .
C1 C 0.42459(17) 0.15765(11) 0.91487(7) 0.0280(3) Uani 1 1 d .
C2 C 0.34886(18) 0.05559(12) 0.91060(9) 0.0354(4) Uani 1 1 d .
H1 H 0.3912 0.0114 0.9466 0.042 Uiso 1 1 calc R
H2 H 0.2404 0.0637 0.9202 0.042 Uiso 1 1 calc R
C3 C 0.3676(2) 0.00617(12) 0.84202(9) 0.0393(4) Uani 1 1 d .
H3 H 0.3041 -0.0486 0.8306 0.047 Uiso 1 1 calc R
C4 C 0.4691(2) 0.03573(12) 0.79671(9) 0.0386(4) Uani 1 1 d .
H4 H 0.4785 -0.0016 0.7553 0.046 Uiso 1 1 calc R
C5 C 0.57027(19) 0.12435(12) 0.80664(7) 0.0303(4) Uani 1 1 d .
H5 H 0.5328 0.1804 0.7779 0.036 Uiso 1 1 calc R
H6 H 0.6717 0.1067 0.7898 0.036 Uiso 1 1 calc R
C6 C 0.58318(17) 0.16103(10) 0.88200(7) 0.0256(3) Uani 1 1 d .
C7 C 0.69550(17) 0.09674(12) 0.92201(8) 0.0301(4) Uani 1 1 d .
H7 H 0.6989 0.1220 0.9699 0.036 Uiso 1 1 calc R
H8 H 0.6559 0.0274 0.9238 0.036 Uiso 1 1 calc R
C8 C 0.8534(2) 0.09206(15) 0.89559(10) 0.0405(4) Uani 1 1 d .
C9 C 0.93771(19) 0.17159(13) 0.86863(9) 0.0375(4) Uani 1 1 d .
C10 C 0.9003(2) 0.27228(13) 0.85007(9) 0.0363(4) Uani 1 1 d .
C11 C 0.74347(19) 0.30947(12) 0.83490(9) 0.0350(4) Uani 1 1 d .
H14 H 0.7170 0.2883 0.7876 0.042 Uiso 1 1 calc R
H15 H 0.7457 0.3837 0.8353 0.042 Uiso 1 1 calc R
C12 C 0.61819(17) 0.27539(11) 0.88283(8) 0.0287(4) Uani 1 1 d .
C13 C 0.46456(19) 0.32367(11) 0.86463(10) 0.0358(4) Uani 1 1 d .
H16 H 0.4462 0.3832 0.8939 0.043 Uiso 1 1 calc R
H17 H 0.4633 0.3450 0.8158 0.043 Uiso 1 1 calc R
C14 C 0.34274(18) 0.24315(12) 0.87758(9) 0.0324(4) Uani 1 1 d .
H18 H 0.2610 0.2704 0.9065 0.039 Uiso 1 1 calc R
H19 H 0.2996 0.2193 0.8335 0.039 Uiso 1 1 calc R
H9 H 0.911(3) 0.0422(17) 0.9165(11) 0.048 Uiso 1 1 d .
H10 H 0.841(6) 0.040(4) 0.852(3) 0.048 Uiso 0.40 1 d P
H11 H 1.044(3) 0.1509(15) 0.8603(11) 0.045 Uiso 1 1 d .
H12 H 0.978(2) 0.3069(15) 0.8160(11) 0.043 Uiso 1 1 d .
H13 H 0.943(4) 0.316(3) 0.8902(19) 0.043 Uiso 0.60 1 d P

loop_
_atom_site_aniso_label
_atom_site_aniso_U_11
_atom_site_aniso_U_22
_atom_site_aniso_U_33
_atom_site_aniso_U_23
_atom_site_aniso_U_13
_atom_site_aniso_U_12
O1 0.0276(6) 0.0583(8) 0.0273(6) -0.0038(5) 0.0039(5) 0.0002(5)
O2 0.0288(6) 0.0406(6) 0.0362(6) -0.0132(5) -0.0019(5) -0.0025(5)
C1 0.0256(7) 0.0320(8) 0.0263(7) 0.0001(6) -0.0013(6) 0.0010(6)
C2 0.0296(8) 0.0337(8) 0.0429(9) 0.0074(7) -0.0007(7) -0.0028(6)
C3 0.0401(9) 0.0258(8) 0.0522(10) 0.0007(7) -0.0088(8) -0.0068(7)
C4 0.0488(10) 0.0278(8) 0.0392(9) -0.0059(6) -0.0060(8) -0.0007(7)
C5 0.0366(8) 0.0290(7) 0.0254(7) -0.0009(5) 0.0001(6) -0.0022(6)
C6 0.0263(7) 0.0256(7) 0.0249(7) 0.0008(5) -0.0004(5) -0.0002(5)
C7 0.0298(8) 0.0303(7) 0.0302(7) 0.0051(6) 0.0008(6) 0.0020(6)
C8 0.0331(9) 0.0426(10) 0.0458(10) 0.0062(8) -0.0012(8) 0.0063(7)
C9 0.0289(8) 0.0412(9) 0.0425(9) -0.0017(7) 0.0040(7) 0.0008(6)
C10 0.0343(9) 0.0405(9) 0.0340(8) -0.0023(7) 0.0077(7) -0.0024(7)
C11 0.0357(9) 0.0271(7) 0.0423(9) 0.0034(6) 0.0006(7) -0.0049(6)
C12 0.0279(8) 0.0261(7) 0.0320(8) -0.0034(5) -0.0032(6) -0.0003(5)
C13 0.0321(8) 0.0248(7) 0.0504(10) -0.0007(6) -0.0087(7) 0.0010(6)
C14 0.0280(8) 0.0297(8) 0.0395(8) -0.0018(6) -0.0052(7) 0.0016(6)

loop_
_atom_type_symbol
_atom_type_description
_atom_type_scat_dispersion_real
_atom_type_scat_dispersion_imag
_atom_type_scat_source
C C 0.0033 0.0016 'International Tables Vol C Tables 4.2.6.8 and 6.1.1.4'
H H 0.0000 0.0000 'International Tables Vol C Tables 4.2.6.8 and 6.1.1.4'
O O 0.0106 0.0060 'International Tables Vol C Tables 4.2.6.8 and 6.1.1.4'

loop_
_geom_angle_atom_site_label_1
_geom_angle_atom_site_label_2
_geom_angle_atom_site_label_3
_geom_angle
O1 C1 C2 108.96(13)
O1 C1 C14 109.03(12)
C2 C1 C14 115.31(13)
O1 C1 C6 106.43(11)
C2 C1 C6 114.06(13)
C14 C1 C6 102.54(12)
C3 C2 C1 113.14(13)
C4 C3 C2 122.55(15)
C3 C4 C5 124.12(15)
C4 C5 C6 114.55(13)
C7 C6 C5 110.62(12)
C7 C6 C1 111.76(12)
C5 C6 C1 108.20(12)
C7 C6 C12 114.35(12)
C5 C6 C12 109.52(12)
C1 C6 C12 101.94(12)
C8 C7 C6 117.62(13)
C9 C8 C7 126.86(16)
C8 C9 C10 132.84(16)
C9 C10 C11 124.93(15)
C10 C11 C12 117.44(14)
O2 C12 C11 105.58(12)
O2 C12 C13 109.15(12)
C11 C12 C13 112.55(13)
O2 C12 C6 110.80(12)
C11 C12 C6 115.65(13)
C13 C12 C6 103.10(12)
C14 C13 C12 107.11(12)
C1 C14 C13 104.97(13)

loop_
_geom_bond_atom_site_label_1
_geom_bond_atom_site_label_2
_geom_bond_distance
O1 C1 1.4413(18)
O2 C12 1.4494(18)
C1 C2 1.521(2)
C1 C14 1.535(2)
C1 C6 1.552(2)
C2 C3 1.495(2)
C3 C4 1.322(3)
C4 C5 1.498(2)
C5 C6 1.5475(19)
C6 C7 1.530(2)
C6 C12 1.556(2)
C7 C8 1.500(2)
C8 C9 1.401(3)
C9 C10 1.429(2)
C10 C11 1.512(2)
C11 C12 1.523(2)
C12 C13 1.554(2)
C13 C14 1.547(2)
